data_7203397
loop_
_publ_author_name
'Bates, Gareth W.'
'Kostermans, Maarten'
'Dehaen, Wim'
'Gale, Philip A.'
'Light, Mark E.'

_publ_section_title
;
 Organic salt inclusion: the first crystal structures of anion
 complexes of N-confused calix[4]pyrrole
;
_journal_issue 6
_journal_name_full CrystEngComm
_journal_page_first 444
_journal_paper_doi 10.1039/b604128k
_journal_volume 8
_journal_year 2006
_chemical_formula_moiety 'C28 H36 N4, C6 H11 N2, C H2 Cl2, Cl'
_chemical_formula_sum 'C35 H49 Cl3 N6'
_chemical_formula_weight 660.15
_chemical_name_systematic
;
?
;
_space_group_IT_number 4
_symmetry_cell_setting monoclinic
_symmetry_space_group_name_Hall 'P 2yb'
_symmetry_space_group_name_H-M 'P 1 21 1'
_atom_sites_solution_hydrogens geom
_atom_sites_solution_primary direct
_atom_sites_solution_secondary difmap
_audit_creation_method SHELXL-97
_cell_angle_alpha 90.00
_cell_angle_beta 100.578(6)
_cell_angle_gamma 90.00
_cell_formula_units_Z 2
_cell_length_a 10.5513(19)
_cell_length_b 15.868(2)
_cell_length_c 10.5844(19)
_cell_measurement_reflns_used 4853
_cell_measurement_temperature 120(2)
_cell_measurement_theta_max 27.10
_cell_measurement_theta_min 2.91
_cell_volume 1742.0(5)
_computing_cell_refinement 'DENZO (Otwinowski & Minor, 1997) & COLLECT (Hooft, R.W.W., 1998)'
_computing_data_collection 'COLLECT (Hooft, R.W.W., 1998)'
_computing_data_reduction 'DENZO (Otwinowski & Minor, 1997) & COLLECT (Hooft, R.W.W., 1998)'
_computing_molecular_graphics 'CAMERON (Watkin, et al., 1993)'
_computing_publication_material 'WINGX (Farrugia, 1998)'
_computing_structure_refinement 'SHELXL-97 (Sheldrick, 1997)'
_computing_structure_solution 'SHELXS-97 (Sheldrick, 1997)'
_diffrn_ambient_temperature 120(2)
_diffrn_detector_area_resol_mean 9.091
_diffrn_measured_fraction_theta_full 0.989
_diffrn_measured_fraction_theta_max 0.989
_diffrn_measurement_device_type 'Bruker-Nonius CCD camera on \k-goniostat'
_diffrn_measurement_method '\f & \w scans to fill the asymmetric unit'
_diffrn_radiation_monochromator '10cm confocal mirrors'
_diffrn_radiation_source 'Bruker Nonius FR591 Rotating Anode'
_diffrn_radiation_type MoK\a
_diffrn_radiation_wavelength 0.71073
_diffrn_reflns_av_R_equivalents 0.1688
_diffrn_reflns_av_sigmaI/netI 0.2231
_diffrn_reflns_limit_h_max 13
_diffrn_reflns_limit_h_min -11
_diffrn_reflns_limit_k_max 20
_diffrn_reflns_limit_k_min -16
_diffrn_reflns_limit_l_max 13
_diffrn_reflns_limit_l_min -10
_diffrn_reflns_number 15161
_diffrn_reflns_theta_full 27.26
_diffrn_reflns_theta_max 27.26
_diffrn_reflns_theta_min 3.23
_diffrn_standards_number 0
_exptl_absorpt_coefficient_mu 0.297
_exptl_absorpt_correction_T_max 0.9941
_exptl_absorpt_correction_T_min 0.9330
_exptl_absorpt_correction_type multi-scan
_exptl_absorpt_process_details
;
SADABS V2.10 (Sheldrick, G.M., 2003)
;
_exptl_crystal_colour Colourless
_exptl_crystal_density_diffrn 1.259
_exptl_crystal_density_method 'not measured'
_exptl_crystal_description Lath
_exptl_crystal_F_000 704
_exptl_crystal_size_max 0.2
_exptl_crystal_size_mid 0.04
_exptl_crystal_size_min 0.02
_refine_diff_density_max 0.573
_refine_diff_density_min -0.354
_refine_diff_density_rms 0.083
_refine_ls_abs_structure_details 'Flack H D (1983), Acta Cryst. A39, 876-881'
_refine_ls_abs_structure_Flack 0.05(11)
_refine_ls_extinction_method none
_refine_ls_goodness_of_fit_ref 1.019
_refine_ls_hydrogen_treatment constr
_refine_ls_matrix_type full
_refine_ls_number_parameters 407
_refine_ls_number_reflns 6950
_refine_ls_number_restraints 1
_refine_ls_restrained_S_all 1.019
_refine_ls_R_factor_all 0.1819
_refine_ls_R_factor_gt 0.0932
_refine_ls_shift/su_max 0.000
_refine_ls_shift/su_mean 0.000
_refine_ls_structure_factor_coef Fsqd
_refine_ls_weighting_details 'calc w=1/[\s^2^(Fo^2^)+(0.0792P)^2^+0.3572P] where P=(Fo^2^+2Fc^2^)/3'
_refine_ls_weighting_scheme calc
_refine_ls_wR_factor_gt 0.1866
_refine_ls_wR_factor_ref 0.2228
_reflns_number_gt 3872
_reflns_number_total 6950
_reflns_threshold_expression >2sigma(I)
_cod_data_source_file b604128k.txt
_cod_data_source_block 2005sot1151
_cod_depositor_comments
;
The following automatic conversions were performed:
'_symmetry_cell_setting' value 'Monoclinic' changed to 'monoclinic'
according to '/home/saulius/struct/CIF-dictionaries/cif_core.dic'
dictionary named 'cif_core.dic' version 2.4.1 from 2010-06-29.

Automatic conversion script
Id: cif_fix_enum 1527 2010-12-29 10:47:43Z saulius 
;
_cod_original_sg_symbol_H-M P2(1)
_cod_database_code 7203397

loop_
_symmetry_equiv_pos_as_xyz
'x, y, z'
'-x, y+1/2, -z'

loop_
_atom_site_label
_atom_site_type_symbol
_atom_site_fract_x
_atom_site_fract_y
_atom_site_fract_z
_atom_site_U_iso_or_equiv
_atom_site_adp_type
_atom_site_occupancy
_atom_site_symmetry_multiplicity
_atom_site_calc_flag
_atom_site_refinement_flags
_atom_site_disorder_assembly
_atom_site_disorder_group
C1 C -0.3104(6) 0.2194(4) 0.0991(6) 0.0257(16) Uani 1 1 d . . .
C2 C -0.4030(6) 0.1823(4) 0.1601(7) 0.0291(16) Uani 1 1 d . . .
H2 H -0.4693 0.1445 0.1231 0.035 Uiso 1 1 calc R . .
C3 C -0.3782(7) 0.2124(4) 0.2888(7) 0.0335(17) Uani 1 1 d . . .
H3 H -0.4252 0.1972 0.3537 0.040 Uiso 1 1 calc R . .
C4 C -0.2765(6) 0.2665(4) 0.3042(7) 0.0276(16) Uani 1 1 d . . .
C5 C -0.2068(7) 0.3129(4) 0.4211(7) 0.0312(17) Uani 1 1 d . . .
C6 C -0.3009(7) 0.3227(4) 0.5180(7) 0.0327(17) Uani 1 1 d . . .
H6A H -0.3253 0.2668 0.5448 0.049 Uiso 1 1 calc R . .
H6B H -0.3783 0.3531 0.4765 0.049 Uiso 1 1 calc R . .
H6C H -0.2582 0.3543 0.5934 0.049 Uiso 1 1 calc R . .
C7 C -0.1701(7) 0.4031(4) 0.3869(7) 0.0334(17) Uani 1 1 d . . .
H7A H -0.1327 0.4334 0.4657 0.050 Uiso 1 1 calc R . .
H7B H -0.2474 0.4329 0.3436 0.050 Uiso 1 1 calc R . .
H7C H -0.1069 0.4005 0.3297 0.050 Uiso 1 1 calc R . .
C8 C -0.0888(6) 0.2649(4) 0.4868(6) 0.0273(15) Uani 1 1 d . . .
C9 C -0.0671(7) 0.2180(5) 0.5963(7) 0.0324(17) Uani 1 1 d . . .
H9 H -0.1256 0.2104 0.6538 0.039 Uiso 1 1 calc R . .
C10 C 0.0574(7) 0.1827(5) 0.6096(7) 0.0326(17) Uani 1 1 d . . .
H10 H 0.0971 0.1472 0.6777 0.039 Uiso 1 1 calc R . .
C11 C 0.1113(6) 0.2083(4) 0.5080(6) 0.0271(16) Uani 1 1 d . . .
C12 C 0.2452(6) 0.1908(4) 0.4786(6) 0.0262(16) Uani 1 1 d . . .
C13 C 0.3260(8) 0.1472(5) 0.5943(7) 0.041(2) Uani 1 1 d . . .
H13A H 0.4116 0.1344 0.5758 0.062 Uiso 1 1 calc R . .
H13B H 0.2835 0.0947 0.6121 0.062 Uiso 1 1 calc R . .
H13C H 0.3348 0.1843 0.6693 0.062 Uiso 1 1 calc R . .
C14 C 0.3108(7) 0.2756(5) 0.4583(8) 0.0382(19) Uani 1 1 d . . .
H14A H 0.3965 0.2649 0.4385 0.057 Uiso 1 1 calc R . .
H14B H 0.3192 0.3096 0.5368 0.057 Uiso 1 1 calc R . .
H14C H 0.2583 0.3062 0.3868 0.057 Uiso 1 1 calc R . .
C15 C 0.2421(6) 0.1353(4) 0.3619(7) 0.0304(17) Uani 1 1 d . . .
C16 C 0.2897(6) 0.0549(4) 0.3513(7) 0.0316(17) Uani 1 1 d . . .
H16 H 0.3274 0.0201 0.4211 0.038 Uiso 1 1 calc R . .
C17 C 0.2732(7) 0.0331(5) 0.2206(7) 0.0334(17) Uani 1 1 d . . .
H17 H 0.2971 -0.0187 0.1868 0.040 Uiso 1 1 calc R . .
C18 C 0.2162(6) 0.1005(4) 0.1504(7) 0.0295(17) Uani 1 1 d . . .
C19 C 0.1782(6) 0.1136(4) 0.0076(6) 0.0256(16) Uani 1 1 d . . .
C20 C 0.2307(7) 0.0408(4) -0.0633(7) 0.0320(17) Uani 1 1 d . . .
H20A H 0.1963 -0.0127 -0.0379 0.048 Uiso 1 1 calc R . .
H20B H 0.3250 0.0400 -0.0410 0.048 Uiso 1 1 calc R . .
H20C H 0.2042 0.0486 -0.1563 0.048 Uiso 1 1 calc R . .
C21 C 0.2381(6) 0.1971(4) -0.0289(7) 0.0320(17) Uani 1 1 d . . .
H21A H 0.2305 0.2001 -0.1225 0.048 Uiso 1 1 calc R . .
H21B H 0.3293 0.1992 0.0117 0.048 Uiso 1 1 calc R . .
H21C H 0.1925 0.2448 0.0009 0.048 Uiso 1 1 calc R . .
C22 C 0.0320(6) 0.1209(4) -0.0317(6) 0.0267(16) Uani 1 1 d . . .
C23 C -0.0466(6) 0.1862(4) -0.0108(6) 0.0254(15) Uani 1 1 d . . .
H23 H -0.0187 0.2393 0.0255 0.030 Uiso 1 1 calc R . .
C24 C -0.1766(6) 0.1612(4) -0.0525(7) 0.0277(16) Uani 1 1 d . . .
C25 C -0.1728(6) 0.0807(4) -0.0965(7) 0.0280(16) Uani 1 1 d . . .
H25 H -0.2457 0.0470 -0.1299 0.034 Uiso 1 1 calc R . .
C26 C -0.2948(6) 0.2131(4) -0.0394(7) 0.0275(16) Uani 1 1 d . . .
C27 C -0.4138(7) 0.1747(5) -0.1205(8) 0.0390(18) Uani 1 1 d . . .
H27A H -0.4275 0.1181 -0.0885 0.059 Uiso 1 1 calc R . .
H27B H -0.4020 0.1711 -0.2100 0.059 Uiso 1 1 calc R . .
H27C H -0.4889 0.2100 -0.1154 0.059 Uiso 1 1 calc R . .
C28 C -0.2771(8) 0.3043(4) -0.0899(7) 0.0377(19) Uani 1 1 d . . .
H28A H -0.3515 0.3390 -0.0799 0.056 Uiso 1 1 calc R . .
H28B H -0.2703 0.3018 -0.1809 0.056 Uiso 1 1 calc R . .
H28C H -0.1984 0.3292 -0.0404 0.056 Uiso 1 1 calc R . .
C29 C -0.3200(11) 0.0230(7) 0.5205(12) 0.086(4) Uani 1 1 d . . .
H29A H -0.3330 0.0788 0.4808 0.129 Uiso 1 1 calc R . .
H29B H -0.3485 0.0237 0.6036 0.129 Uiso 1 1 calc R . .
H29C H -0.3703 -0.0188 0.4642 0.129 Uiso 1 1 calc R . .
C30 C -0.1801(10) 0.0004(5) 0.5404(8) 0.057(3) Uani 1 1 d . . .
H30A H -0.1291 0.0430 0.5963 0.069 Uiso 1 1 calc R . .
H30B H -0.1664 -0.0549 0.5840 0.069 Uiso 1 1 calc R . .
C31 C -0.1195(7) 0.0636(5) 0.3403(7) 0.0366(18) Uani 1 1 d . . .
H31 H -0.1338 0.1212 0.3580 0.044 Uiso 1 1 calc R . .
C32 C -0.0801(7) 0.0349(4) 0.2374(7) 0.0332(18) Uani 1 1 d . . .
H32 H -0.0624 0.0673 0.1672 0.040 Uiso 1 1 calc R . .
C33 C -0.1046(6) -0.0736(4) 0.3600(7) 0.0329(17) Uani 1 1 d . . .
H33 H -0.1068 -0.1295 0.3916 0.040 Uiso 1 1 calc R . .
C34 C -0.0232(8) -0.1093(5) 0.1618(8) 0.048(2) Uani 1 1 d . . .
H34A H 0.0651 -0.0943 0.1540 0.072 Uiso 1 1 calc R . .
H34B H -0.0794 -0.1055 0.0773 0.072 Uiso 1 1 calc R . .
H34C H -0.0246 -0.1671 0.1943 0.072 Uiso 1 1 calc R . .
N1 N -0.2355(5) 0.2685(3) 0.1877(5) 0.0278(13) Uani 1 1 d . . .
H1 H -0.1690 0.2979 0.1728 0.033 Uiso 1 1 calc R . .
N2 N 0.0213(5) 0.2585(3) 0.4321(5) 0.0239(12) Uani 1 1 d . . .
H2A H 0.0319 0.2828 0.3600 0.029 Uiso 1 1 calc R . .
N3 N 0.1982(5) 0.1628(3) 0.2371(5) 0.0263(13) Uani 1 1 d . . .
H3A H 0.1640 0.2126 0.2160 0.032 Uiso 1 1 calc R . .
N4 N -0.0466(5) 0.0563(3) -0.0845(5) 0.0297(13) Uani 1 1 d . . .
H4 H -0.0201 0.0070 -0.1070 0.036 Uiso 1 1 calc R . .
N5 N -0.1366(6) -0.0035(3) 0.4181(6) 0.0318(14) Uani 1 1 d . . .
N6 N -0.0694(5) -0.0511(4) 0.2513(6) 0.0313(14) Uani 1 1 d . . .
Cl1 Cl 0.07138(17) 0.36097(10) 0.18170(17) 0.0330(4) Uani 1 1 d . . .
C35 C 0.4110(8) 0.3759(5) 0.1105(8) 0.046(2) Uani 1 1 d . . .
H35A H 0.3262 0.3614 0.1321 0.055 Uiso 1 1 calc R . .
H35B H 0.4633 0.3237 0.1166 0.055 Uiso 1 1 calc R . .
Cl2 Cl 0.4881(2) 0.44945(13) 0.2212(2) 0.0535(6) Uani 1 1 d . . .
Cl3 Cl 0.3882(2) 0.41447(14) -0.0482(2) 0.0594(7) Uani 1 1 d . . .

loop_
_atom_site_aniso_label
_atom_site_aniso_U_11
_atom_site_aniso_U_22
_atom_site_aniso_U_33
_atom_site_aniso_U_23
_atom_site_aniso_U_13
_atom_site_aniso_U_12
C1 0.018(4) 0.030(4) 0.028(4) 0.000(3) 0.001(3) 0.004(3)
C2 0.032(4) 0.023(4) 0.031(4) 0.000(3) 0.003(3) -0.004(3)
C3 0.036(4) 0.032(4) 0.034(4) 0.006(3) 0.012(3) -0.001(4)
C4 0.024(4) 0.020(3) 0.039(4) 0.004(3) 0.006(3) 0.004(3)
C5 0.037(4) 0.028(4) 0.031(4) -0.001(3) 0.012(3) -0.002(3)
C6 0.035(4) 0.028(4) 0.034(4) 0.000(3) 0.003(3) 0.011(3)
C7 0.035(4) 0.028(4) 0.038(4) -0.002(3) 0.010(3) 0.000(3)
C8 0.026(4) 0.028(4) 0.029(4) -0.003(3) 0.006(3) -0.003(3)
C9 0.026(4) 0.037(4) 0.036(4) 0.003(3) 0.009(3) 0.001(3)
C10 0.037(4) 0.030(4) 0.029(4) -0.001(3) 0.001(3) 0.006(3)
C11 0.029(4) 0.027(4) 0.024(4) 0.000(3) 0.002(3) 0.000(3)
C12 0.025(4) 0.028(4) 0.026(4) -0.005(3) 0.007(3) 0.004(3)
C13 0.044(5) 0.045(5) 0.032(5) -0.008(4) -0.001(4) 0.007(4)
C14 0.028(4) 0.035(4) 0.053(5) -0.012(4) 0.011(4) -0.008(3)
C15 0.019(4) 0.029(4) 0.041(5) 0.001(3) 0.002(3) 0.000(3)
C16 0.029(4) 0.030(4) 0.034(4) 0.005(3) 0.000(3) -0.002(3)
C17 0.033(4) 0.032(4) 0.037(4) -0.002(3) 0.011(3) 0.002(3)
C18 0.025(4) 0.021(4) 0.044(5) -0.007(3) 0.010(3) -0.001(3)
C19 0.026(4) 0.018(3) 0.035(4) 0.001(3) 0.010(3) 0.003(3)
C20 0.035(4) 0.026(4) 0.036(4) -0.003(3) 0.009(3) 0.004(3)
C21 0.022(4) 0.039(4) 0.038(4) 0.004(3) 0.013(3) -0.002(3)
C22 0.030(4) 0.026(4) 0.024(4) 0.001(3) 0.005(3) -0.004(3)
C23 0.026(4) 0.025(4) 0.027(4) 0.000(3) 0.009(3) 0.000(3)
C24 0.025(4) 0.022(4) 0.035(4) 0.003(3) 0.005(3) -0.001(3)
C25 0.017(4) 0.024(4) 0.041(4) -0.005(3) 0.001(3) -0.005(3)
C26 0.021(4) 0.025(4) 0.035(4) -0.002(3) 0.002(3) -0.003(3)
C27 0.031(4) 0.039(4) 0.047(5) -0.008(4) 0.006(4) 0.006(4)
C28 0.044(5) 0.030(4) 0.041(5) 0.005(3) 0.011(4) 0.000(4)
C29 0.086(8) 0.081(7) 0.111(9) 0.055(7) 0.071(7) 0.045(6)
C30 0.095(8) 0.035(5) 0.051(6) 0.001(4) 0.038(5) 0.004(5)
C31 0.037(4) 0.028(4) 0.048(5) 0.008(4) 0.017(4) -0.001(3)
C32 0.042(4) 0.026(4) 0.035(5) 0.005(3) 0.014(4) -0.008(3)
C33 0.034(4) 0.021(4) 0.044(5) 0.008(3) 0.007(4) 0.001(3)
C34 0.051(5) 0.036(4) 0.062(6) -0.001(4) 0.026(4) 0.005(4)
N1 0.024(3) 0.021(3) 0.041(4) 0.002(3) 0.012(3) -0.004(3)
N2 0.025(3) 0.026(3) 0.020(3) -0.002(2) 0.003(2) -0.005(3)
N3 0.029(3) 0.021(3) 0.028(3) -0.001(2) 0.004(3) 0.004(2)
N4 0.025(3) 0.019(3) 0.047(4) -0.008(3) 0.012(3) 0.000(3)
N5 0.041(4) 0.022(3) 0.034(3) 0.001(3) 0.010(3) 0.008(3)
N6 0.028(3) 0.023(3) 0.042(4) -0.008(3) 0.006(3) -0.003(3)
Cl1 0.0384(10) 0.0239(9) 0.0391(11) -0.0003(8) 0.0139(8) -0.0032(8)
C35 0.047(5) 0.035(5) 0.056(5) -0.004(4) 0.009(4) 0.000(4)
Cl2 0.0440(12) 0.0401(11) 0.0725(16) -0.0017(11) 0.0007(11) 0.0021(10)
Cl3 0.0505(13) 0.0655(15) 0.0639(16) 0.0011(11) 0.0147(11) 0.0104(11)

loop_
_atom_type_symbol
_atom_type_description
_atom_type_scat_dispersion_real
_atom_type_scat_dispersion_imag
_atom_type_scat_source
C C 0.0033 0.0016 'International Tables Vol C Tables 4.2.6.8 and 6.1.1.4'
H H 0.0000 0.0000 'International Tables Vol C Tables 4.2.6.8 and 6.1.1.4'
N N 0.0061 0.0033 'International Tables Vol C Tables 4.2.6.8 and 6.1.1.4'
Cl Cl 0.1484 0.1585 'International Tables Vol C Tables 4.2.6.8 and 6.1.1.4'

loop_
_geom_angle_atom_site_label_1
_geom_angle_atom_site_label_2
_geom_angle_atom_site_label_3
_geom_angle
_geom_angle_site_symmetry_1
_geom_angle_site_symmetry_3
_geom_angle_publ_flag
N1 C1 C2 106.9(6) . . ?
N1 C1 C26 123.8(6) . . ?
C2 C1 C26 129.2(6) . . ?
C1 C2 C3 106.3(6) . . ?
C4 C3 C2 109.2(6) . . ?
C3 C4 N1 106.1(6) . . ?
C3 C4 C5 131.4(6) . . ?
N1 C4 C5 122.4(6) . . ?
C4 C5 C8 111.5(6) . . ?
C4 C5 C7 111.4(6) . . ?
C8 C5 C7 110.7(6) . . ?
C4 C5 C6 108.3(6) . . ?
C8 C5 C6 108.5(6) . . ?
C7 C5 C6 106.2(6) . . ?
C9 C8 N2 106.9(6) . . ?
C9 C8 C5 131.4(6) . . ?
N2 C8 C5 121.6(6) . . ?
C8 C9 C10 108.0(6) . . ?
C11 C10 C9 108.5(6) . . ?
C10 C11 N2 106.8(6) . . ?
C10 C11 C12 129.9(6) . . ?
N2 C11 C12 123.3(6) . . ?
C15 C12 C13 108.4(6) . . ?
C15 C12 C11 112.9(5) . . ?
C13 C12 C11 108.7(6) . . ?
C15 C12 C14 109.7(6) . . ?
C13 C12 C14 108.0(6) . . ?
C11 C12 C14 109.0(5) . . ?
C16 C15 N3 106.0(6) . . ?
C16 C15 C12 130.5(6) . . ?
N3 C15 C12 123.2(6) . . ?
C15 C16 C17 109.0(6) . . ?
C18 C17 C16 107.6(6) . . ?
C17 C18 N3 107.3(6) . . ?
C17 C18 C19 131.2(6) . . ?
N3 C18 C19 121.5(6) . . ?
C18 C19 C22 110.7(5) . . ?
C18 C19 C20 109.5(5) . . ?
C22 C19 C20 111.2(6) . . ?
C18 C19 C21 108.8(5) . . ?
C22 C19 C21 107.8(5) . . ?
C20 C19 C21 108.8(5) . . ?
C23 C22 N4 107.0(5) . . ?
C23 C22 C19 128.7(6) . . ?
N4 C22 C19 124.0(6) . . ?
C22 C23 C24 108.5(6) . . ?
C25 C24 C23 106.3(6) . . ?
C25 C24 C26 127.9(6) . . ?
C23 C24 C26 125.6(6) . . ?
C24 C25 N4 108.8(6) . . ?
C1 C26 C27 110.6(6) . . ?
C1 C26 C24 111.2(6) . . ?
C27 C26 C24 109.8(6) . . ?
C1 C26 C28 108.2(6) . . ?
C27 C26 C28 108.5(6) . . ?
C24 C26 C28 108.5(5) . . ?
N5 C30 C29 110.5(8) . . ?
C32 C31 N5 108.8(7) . . ?
C31 C32 N6 106.7(6) . . ?
N6 C33 N5 108.0(6) . . ?
C1 N1 C4 111.4(5) . . ?
C11 N2 C8 109.8(5) . . ?
C18 N3 C15 110.1(6) . . ?
C25 N4 C22 109.4(5) . . ?
C33 N5 C31 107.1(6) . . ?
C33 N5 C30 126.1(6) . . ?
C31 N5 C30 126.7(6) . . ?
C33 N6 C32 109.3(6) . . ?
C33 N6 C34 124.8(6) . . ?
C32 N6 C34 125.9(6) . . ?
Cl2 C35 Cl3 111.9(4) . . ?

loop_
_geom_bond_atom_site_label_1
_geom_bond_atom_site_label_2
_geom_bond_distance
_geom_bond_site_symmetry_2
_geom_bond_publ_flag
C1 N1 1.356(9) . ?
C1 C2 1.396(9) . ?
C1 C26 1.508(10) . ?
C2 C3 1.421(10) . ?
C3 C4 1.359(10) . ?
C4 N1 1.380(8) . ?
C4 C5 1.511(10) . ?
C5 C8 1.514(10) . ?
C5 C7 1.544(9) . ?
C5 C6 1.560(10) . ?
C8 C9 1.362(10) . ?
C8 N2 1.394(8) . ?
C9 C10 1.411(10) . ?
C10 C11 1.367(9) . ?
C11 N2 1.378(8) . ?
C11 C12 1.527(9) . ?
C12 C15 1.513(10) . ?
C12 C13 1.524(10) . ?
C12 C14 1.546(10) . ?
C15 C16 1.382(10) . ?
C15 N3 1.388(9) . ?
C16 C17 1.406(10) . ?
C17 C18 1.376(10) . ?
C18 N3 1.384(8) . ?
C18 C19 1.506(10) . ?
C19 C22 1.527(9) . ?
C19 C20 1.535(9) . ?
C19 C21 1.547(9) . ?
C22 C23 1.370(9) . ?
C22 N4 1.371(8) . ?
C23 C24 1.419(9) . ?
C24 C25 1.362(9) . ?
C24 C26 1.522(10) . ?
C25 N4 1.370(8) . ?
C26 C27 1.513(9) . ?
C26 C28 1.566(10) . ?
C29 C30 1.496(13) . ?
C30 N5 1.453(10) . ?
C31 C32 1.316(10) . ?
C31 N5 1.378(9) . ?
C32 N6 1.375(9) . ?
C33 N6 1.321(9) . ?
C33 N5 1.344(9) . ?
C34 N6 1.469(9) . ?
C35 Cl2 1.746(8) . ?
C35 Cl3 1.762(9) . ?

loop_
_geom_hbond_atom_site_label_D
_geom_hbond_atom_site_label_H
_geom_hbond_atom_site_label_A
_geom_hbond_distance_DH
_geom_hbond_distance_HA
_geom_hbond_distance_DA
_geom_hbond_angle_DHA
_geom_hbond_site_symmetry_A
N1 H1 Cl1 0.88 2.71 3.566(6) 163.7 .
N2 H2A Cl1 0.88 2.36 3.235(6) 173.4 .
N3 H3A Cl1 0.88 2.55 3.425(6) 173.6 .
N4 H4 Cl1 0.88 2.48 3.262(6) 149.2 2_545

loop_
_cod_related_entry_id
_cod_related_entry_database
_cod_related_entry_code
1 ChemSpider 21149358
